data_7062808
loop_
_publ_author_name
'Liu, Yang'
'Wu, Yitao'

_publ_section_title
;
 Selective separation of 2,5-dimethylfuran and 2,5-dimethyltetrahydrofuran
 using nonporous adaptive crystals of a hybrid[3]arene
;
_journal_issue 42
_journal_name_full 'New Journal of Chemistry'
_journal_page_first 19746
_journal_page_last 19750
_journal_paper_doi 10.1039/D3NJ03837H
_journal_volume 47
_journal_year 2023
_chemical_formula_moiety 'C37 H42 O8, C6 H8 O'
_chemical_formula_sum 'C43 H50 O9'
_chemical_formula_weight 710.83
_space_group_crystal_system triclinic
_space_group_IT_number 2
_space_group_name_Hall '-P 1'
_space_group_name_H-M_alt 'P -1'
_atom_sites_solution_hydrogens geom
_atom_sites_solution_primary dual
_audit_creation_date 2023-09-27
_audit_creation_method
;
Olex2 1.5
(compiled 2022.04.07 svn.rca3783a0 for OlexSys, GUI svn.r6498)
;
_audit_update_record
;
2023-09-30 deposited with the CCDC.	2023-10-03 downloaded from the CCDC.
;
_cell_angle_alpha 109.2350(10)
_cell_angle_beta 97.967(2)
_cell_angle_gamma 107.3160(10)
_cell_formula_units_Z 2
_cell_length_a 10.8040(3)
_cell_length_b 13.0735(3)
_cell_length_c 15.6468(4)
_cell_measurement_reflns_used 7059
_cell_measurement_temperature 170(2)
_cell_measurement_theta_max 54.94
_cell_measurement_theta_min 4.09
_cell_volume 1922.21(9)
_computing_cell_refinement 'SAINT V8.40B (Bruker, 2019)'
_computing_data_collection 'APEX3 V2019.11-0 (Bruker, 2019)'
_computing_data_reduction 'SAINT V8.40B (Bruker, 2019)'
_computing_molecular_graphics 'Olex2 1.5 (Dolomanov et al., 2009)'
_computing_publication_material 'Olex2 1.5 (Dolomanov et al., 2009)'
_computing_structure_refinement 'SHELXL 2019/3 (Sheldrick, 2015)'
_computing_structure_solution 'ShelXT (Sheldrick, 2015)'
_diffrn_ambient_temperature 169.99
_diffrn_detector CPAD
_diffrn_detector_area_resol_mean 7.41
_diffrn_detector_type 'Bruker PHOTON II'
_diffrn_measured_fraction_theta_full 0.997
_diffrn_measured_fraction_theta_max 0.994
_diffrn_measurement_device 'four-circle diffractometer'
_diffrn_measurement_device_type 'Bruker D8 VENTURE Metaljet PHOTON II'
_diffrn_measurement_method '\w and \f shutterless scans'
_diffrn_measurement_specimen_support 'nylon loop'
_diffrn_radiation_monochromator 'Helios Multi-layer Optic'
_diffrn_radiation_probe x-ray
_diffrn_radiation_type GaK\a
_diffrn_radiation_wavelength 1.34139
_diffrn_reflns_av_R_equivalents 0.0894
_diffrn_reflns_av_unetI/netI 0.0986
_diffrn_reflns_Laue_measured_fraction_full 0.997
_diffrn_reflns_Laue_measured_fraction_max 0.994
_diffrn_reflns_limit_h_max 13
_diffrn_reflns_limit_h_min -13
_diffrn_reflns_limit_k_max 15
_diffrn_reflns_limit_k_min -14
_diffrn_reflns_limit_l_max 19
_diffrn_reflns_limit_l_min -19
_diffrn_reflns_number 19307
_diffrn_reflns_point_group_measured_fraction_full 0.997
_diffrn_reflns_point_group_measured_fraction_max 0.994
_diffrn_reflns_theta_full 53.594
_diffrn_reflns_theta_max 54.943
_diffrn_reflns_theta_min 3.377
_diffrn_source MetalJet
_diffrn_source_current 2.85
_diffrn_source_power 0.19887300000000002
_diffrn_source_type 'Liquid Metal source'
_diffrn_source_voltage 69.78
_diffrn_standards_number 0
_exptl_absorpt_coefficient_mu 0.443
_exptl_absorpt_correction_T_max 0.7508
_exptl_absorpt_correction_T_min 0.3982
_exptl_absorpt_correction_type multi-scan
_exptl_absorpt_process_details
;
SADABS-2016/2 (Bruker,2016/2) was used for absorption correction.
wR2(int) was 0.1682 before and 0.0978 after correction.
The Ratio of minimum to maximum transmission is 0.5304.
The \l/2 correction factor is Not present.
;
_exptl_crystal_colour colourless
_exptl_crystal_colour_primary colourless
_exptl_crystal_density_diffrn 1.228
_exptl_crystal_description needle
_exptl_crystal_F_000 760
_exptl_crystal_size_max 0.13
_exptl_crystal_size_mid 0.12
_exptl_crystal_size_min 0.1
_refine_diff_density_max 0.350
_refine_diff_density_min -0.409
_refine_diff_density_rms 0.080
_refine_ls_extinction_coef 0.0070(12)
_refine_ls_extinction_expression Fc^*^=kFc[1+0.001xFc^2^\l^3^/sin(2\q)]^-1/4^
_refine_ls_extinction_method 'SHELXL-2019/2 (Sheldrick 2019)'
_refine_ls_goodness_of_fit_ref 1.018
_refine_ls_hydrogen_treatment constr
_refine_ls_matrix_type full
_refine_ls_number_parameters 546
_refine_ls_number_reflns 7275
_refine_ls_number_restraints 210
_refine_ls_restrained_S_all 1.016
_refine_ls_R_factor_all 0.1151
_refine_ls_R_factor_gt 0.0807
_refine_ls_shift/su_max 0.000
_refine_ls_shift/su_mean 0.000
_refine_ls_structure_factor_coef Fsqd
_refine_ls_weighting_details 'w=1/[\s^2^(Fo^2^)+(0.1424P)^2^+0.1043P] where P=(Fo^2^+2Fc^2^)/3'
_refine_ls_weighting_scheme calc
_refine_ls_wR_factor_gt 0.2057
_refine_ls_wR_factor_ref 0.2377
_reflns_Friedel_coverage 0.000
_reflns_number_gt 4888
_reflns_number_total 7275
_reflns_threshold_expression 'I > 2\s(I)'
_cod_data_source_file d3nj03837h2.cif
_cod_data_source_block 191028wyt_zft_0m
_cod_depositor_comments
;
The following automatic conversions were performed:

data item '_diffrn_radiation_probe' value 'X-ray' was changed to
'x-ray' in accordance with the
/home/data/users/saulius/crontab/automatic-downloads/rss-feeds/RSC/lib/dictionaries/cif_core.dic
dictionary named 'cif_core.dic' version 2.4.2 last updated on
2011-04-26.

Automatic conversion script
Id: cif_fix_values 8170 2020-07-09 18:12:32Z antanas 

 Adding full bibliography for 7062808.cif.
;
_cod_database_code 7062808
_shelx_shelxl_version_number 2019/3
_shelx_space_group_comment
;
The symmetry employed for this shelxl refinement is uniquely defined
by the following loop, which should always be used as a source of
symmetry information in preference to the above space-group names.
They are only intended as comments.
;
_shelx_estimated_absorpt_t_max 0.957
_shelx_estimated_absorpt_t_min 0.945
_olex2_refinement_description
;
1. Fixed Uiso
 At 1.2 times of:
  All C(H) groups, All C(H,H) groups
 At 1.5 times of:
  All C(H,H,H) groups
2. Uiso/Uaniso restraints and constraints
O9 \\sim C38 \\sim C39 \\sim C40 \\sim C41 \\sim C42 \\sim C43 \\sim O9A \\sim
C38A \\sim C39A \\sim C40A \\sim C41A \\sim C42A \\sim C43A: within 2A with
sigma of 0.01 and sigma for terminal atoms of 0.02 within 2A
3. Others
 Sof(O9A)=Sof(C38A)=Sof(H38D)=Sof(H38E)=Sof(H38F)=Sof(C39A)=Sof(C40A)=
 Sof(H40A)=Sof(C41A)=Sof(H41A)=Sof(C42A)=Sof(C43A)=Sof(H43D)=Sof(H43E)=
 Sof(H43F)=1-FVAR(1)
 Sof(O9)=Sof(C38)=Sof(H38A)=Sof(H38B)=Sof(H38C)=Sof(C39)=Sof(C40)=Sof(H40)=
 Sof(C41)=Sof(H41)=Sof(C42)=Sof(C43)=Sof(H43A)=Sof(H43B)=Sof(H43C)=FVAR(1)
4.a Secondary CH2 refined with riding coordinates:
 C7(H7A,H7B), C14(H14A,H14B), C33(H33A,H33B), C35(H35A,H35B), C37(H37A,H37B)
4.b Aromatic/amide H refined with riding coordinates:
 C4(H4), C10(H10), C16(H16), C18(H18), C19(H19), C22(H22), C25(H25), C26(H26),
 C40(H40), C41(H41), C40A(H40A), C41A(H41A)
4.c Idealised Me refined as rotating group:
 C27(H27A,H27B,H27C), C28(H28A,H28B,H28C), C29(H29A,H29B,H29C), C30(H30A,H30B,
 H30C), C31(H31A,H31B,H31C), C32(H32A,H32B,H32C), C34(H34A,H34B,H34C), C36(H36A,
 H36B,H36C), C38(H38A,H38B,H38C), C43(H43A,H43B,H43C), C38A(H38D,H38E,H38F),
 C43A(H43D,H43E,H43F)
;
_olex2_submission_special_instructions 'No special instructions were received'
_site XU

loop_
_space_group_symop_operation_xyz
'x, y, z'
'-x, -y, -z'

loop_
_atom_site_label
_atom_site_type_symbol
_atom_site_fract_x
_atom_site_fract_y
_atom_site_fract_z
_atom_site_U_iso_or_equiv
_atom_site_adp_type
_atom_site_occupancy
_atom_site_site_symmetry_order
_atom_site_calc_flag
_atom_site_refinement_flags_posn
_atom_site_refinement_flags_adp
_atom_site_refinement_flags_occupancy
_atom_site_disorder_assembly
_atom_site_disorder_group
O1 O 0.70726(19) 0.73486(16) 0.29622(12) 0.0325(5) Uani 1 1 d . . . . .
O2 O 0.52428(19) 0.71362(17) 0.55023(12) 0.0339(5) Uani 1 1 d . . . . .
O3 O 0.85859(19) 0.54583(17) 0.47593(12) 0.0326(5) Uani 1 1 d . . . . .
O4 O 0.70746(19) 0.37815(16) 0.27688(12) 0.0314(5) Uani 1 1 d . . . . .
O5 O 0.86786(18) 0.66832(16) 0.15867(12) 0.0315(5) Uani 1 1 d . . . . .
O6 O 0.5230(2) 0.29378(17) -0.04131(12) 0.0355(5) Uani 1 1 d . . . . .
O7 O 0.28773(19) 0.03219(16) 0.08172(13) 0.0350(5) Uani 1 1 d . . . . .
O8 O 0.29901(19) 0.82796(16) 0.33524(13) 0.0358(5) Uani 1 1 d . . . . .
C1 C 0.7023(3) 0.6996(2) 0.37116(17) 0.0245(6) Uani 1 1 d . . . . .
C2 C 0.6131(3) 0.7239(2) 0.42388(17) 0.0258(6) Uani 1 1 d . . . . .
C3 C 0.6123(3) 0.6888(2) 0.49898(17) 0.0266(6) Uani 1 1 d . . . . .
C4 C 0.6927(3) 0.6291(2) 0.51780(18) 0.0289(6) Uani 1 1 d . . . . .
H4 H 0.690397 0.605710 0.569170 0.035 Uiso 1 1 calc R U . . .
C5 C 0.7766(3) 0.6038(2) 0.46044(18) 0.0265(6) Uani 1 1 d . . . . .
C6 C 0.7824(3) 0.6375(2) 0.38489(17) 0.0245(6) Uani 1 1 d . . . . .
C7 C 0.8695(3) 0.6090(2) 0.31857(17) 0.0252(6) Uani 1 1 d . . . . .
H7A H 0.928600 0.682134 0.316979 0.030 Uiso 1 1 calc R U . . .
H7B H 0.927509 0.573473 0.343116 0.030 Uiso 1 1 calc R U . . .
C8 C 0.7871(3) 0.5261(2) 0.21921(17) 0.0251(6) Uani 1 1 d . . . . .
C9 C 0.7831(3) 0.5572(2) 0.14216(18) 0.0268(6) Uani 1 1 d . . . . .
C10 C 0.6992(3) 0.4817(2) 0.05423(18) 0.0283(6) Uani 1 1 d . . . . .
H10 H 0.700261 0.504380 0.002488 0.034 Uiso 1 1 calc R U . . .
C11 C 0.6131(3) 0.3720(2) 0.04249(17) 0.0276(6) Uani 1 1 d . . . . .
C12 C 0.6136(3) 0.3347(2) 0.11598(17) 0.0255(6) Uani 1 1 d . . . . .
C13 C 0.7037(3) 0.4125(2) 0.20200(17) 0.0255(6) Uani 1 1 d . . . . .
C14 C 0.5101(3) 0.2210(2) 0.10615(19) 0.0286(6) Uani 1 1 d . . . . .
H14A H 0.547503 0.192280 0.150975 0.034 Uiso 1 1 calc R U . . .
H14B H 0.490627 0.162102 0.041986 0.034 Uiso 1 1 calc R U . . .
C15 C 0.3802(3) 0.2347(2) 0.12455(17) 0.0260(6) Uani 1 1 d . . . . .
C16 C 0.3678(3) 0.3420(2) 0.15743(18) 0.0267(6) Uani 1 1 d . . . . .
H16 H 0.442275 0.408860 0.166121 0.032 Uiso 1 1 calc R U . . .
C17 C 0.2507(3) 0.3573(2) 0.17872(18) 0.0276(6) Uani 1 1 d . . . . .
C18 C 0.1425(3) 0.2582(2) 0.1631(2) 0.0352(7) Uani 1 1 d . . . . .
H18 H 0.061256 0.265401 0.175747 0.042 Uiso 1 1 calc R U . . .
C19 C 0.1503(3) 0.1487(2) 0.1292(2) 0.0350(7) Uani 1 1 d . . . . .
H19 H 0.074280 0.081878 0.118267 0.042 Uiso 1 1 calc R U . . .
C20 C 0.2684(3) 0.1357(2) 0.11120(18) 0.0296(6) Uani 1 1 d . . . . .
C21 C 0.2529(3) 0.4776(2) 0.22002(18) 0.0282(6) Uani 1 1 d . . . . .
C22 C 0.3688(3) 0.5651(2) 0.28720(18) 0.0270(6) Uani 1 1 d . . . . .
H22 H 0.440748 0.543367 0.306941 0.032 Uiso 1 1 calc R U . . .
C23 C 0.3841(3) 0.6804(2) 0.32600(17) 0.0254(6) Uani 1 1 d . . . . .
C24 C 0.2761(3) 0.7113(2) 0.29660(18) 0.0281(6) Uani 1 1 d . . . . .
C25 C 0.1592(3) 0.6266(2) 0.23175(19) 0.0306(6) Uani 1 1 d . . . . .
H25 H 0.086529 0.647856 0.212645 0.037 Uiso 1 1 calc R U . . .
C26 C 0.1475(3) 0.5108(2) 0.19453(19) 0.0304(6) Uani 1 1 d . . . . .
H26 H 0.066136 0.453531 0.151024 0.036 Uiso 1 1 calc R U . . .
C27 C 0.8027(4) 0.8486(3) 0.3243(2) 0.0447(8) Uani 1 1 d . . . . .
H27A H 0.802712 0.870617 0.270228 0.067 Uiso 1 1 calc R U . . .
H27B H 0.892138 0.850559 0.349163 0.067 Uiso 1 1 calc R U . . .
H27C H 0.779303 0.903404 0.373094 0.067 Uiso 1 1 calc R U . . .
C28 C 0.5350(3) 0.6967(3) 0.6363(2) 0.0415(8) Uani 1 1 d . . . . .
H28A H 0.506341 0.613214 0.622701 0.062 Uiso 1 1 calc R U . . .
H28B H 0.477521 0.729281 0.670956 0.062 Uiso 1 1 calc R U . . .
H28C H 0.628535 0.736039 0.674130 0.062 Uiso 1 1 calc R U . . .
C29 C 0.8381(3) 0.4919(3) 0.5409(2) 0.0429(8) Uani 1 1 d . . . . .
H29A H 0.743825 0.440146 0.523431 0.064 Uiso 1 1 calc R U . . .
H29B H 0.860348 0.551865 0.604074 0.064 Uiso 1 1 calc R U . . .
H29C H 0.895944 0.446541 0.540027 0.064 Uiso 1 1 calc R U . . .
C30 C 0.8054(4) 0.3277(3) 0.2851(2) 0.0441(8) Uani 1 1 d . . . . .
H30A H 0.784076 0.258039 0.228132 0.066 Uiso 1 1 calc R U . . .
H30B H 0.805753 0.305992 0.339437 0.066 Uiso 1 1 calc R U . . .
H30C H 0.894184 0.384023 0.293563 0.066 Uiso 1 1 calc R U . . .
C31 C 0.8524(4) 0.7094(3) 0.0860(2) 0.0473(9) Uani 1 1 d . . . . .
H31A H 0.876272 0.663061 0.032109 0.071 Uiso 1 1 calc R U . . .
H31B H 0.911479 0.791291 0.108676 0.071 Uiso 1 1 calc R U . . .
H31C H 0.758841 0.702067 0.066977 0.071 Uiso 1 1 calc R U . . .
C32 C 0.5274(3) 0.3220(3) -0.1213(2) 0.0441(8) Uani 1 1 d . . . . .
H32A H 0.463979 0.255970 -0.177010 0.066 Uiso 1 1 calc R U . . .
H32B H 0.618494 0.338926 -0.129835 0.066 Uiso 1 1 calc R U . . .
H32C H 0.502940 0.390466 -0.112407 0.066 Uiso 1 1 calc R U . . .
C33 C 0.1786(3) -0.0704(2) 0.0693(2) 0.0387(7) Uani 1 1 d . . . . .
H33A H 0.099238 -0.083087 0.021462 0.046 Uiso 1 1 calc R U . . .
H33B H 0.153542 -0.062326 0.129062 0.046 Uiso 1 1 calc R U . . .
C34 C 0.2250(4) -0.1711(3) 0.0381(3) 0.0570(10) Uani 1 1 d . . . . .
H34A H 0.251347 -0.177203 -0.020307 0.085 Uiso 1 1 calc R U . . .
H34B H 0.151753 -0.243272 0.027557 0.085 Uiso 1 1 calc R U . . .
H34C H 0.302169 -0.158495 0.086722 0.085 Uiso 1 1 calc R U . . .
C35 C 0.1969(3) 0.8661(2) 0.3043(2) 0.0398(7) Uani 1 1 d . . . . .
H35A H 0.112408 0.828211 0.318018 0.048 Uiso 1 1 calc R U . . .
H35B H 0.179391 0.845233 0.235774 0.048 Uiso 1 1 calc R U . . .
C36 C 0.2448(4) 0.9948(3) 0.3549(3) 0.0664(12) Uani 1 1 d . . . . .
H36A H 0.326413 1.031591 0.338932 0.100 Uiso 1 1 calc R U . . .
H36B H 0.264548 1.014636 0.422725 0.100 Uiso 1 1 calc R U . . .
H36C H 0.174928 1.022763 0.336538 0.100 Uiso 1 1 calc R U . . .
C37 C 0.5131(3) 0.7743(2) 0.39609(18) 0.0276(6) Uani 1 1 d . . . . .
H37A H 0.554178 0.829390 0.368078 0.033 Uiso 1 1 calc R U . . .
H37B H 0.491154 0.818349 0.452856 0.033 Uiso 1 1 calc R U . . .
O9 O 0.8191(4) 1.0908(3) 0.3077(2) 0.0424(8) Uani 0.742(4) 1 d . U P A 1
C38 C 0.8763(7) 1.1821(5) 0.4772(4) 0.0725(17) Uani 0.742(4) 1 d . U P A 1
H38A H 0.929436 1.134662 0.483643 0.109 Uiso 0.742(4) 1 calc R U P A 1
H38B H 0.832668 1.196034 0.528496 0.109 Uiso 0.742(4) 1 calc R U P A 1
H38C H 0.935444 1.256700 0.479528 0.109 Uiso 0.742(4) 1 calc R U P A 1
C39 C 0.7730(10) 1.1199(14) 0.3865(12) 0.0420(18) Uani 0.742(4) 1 d . U P A 1
C40 C 0.6417(5) 1.0812(4) 0.3626(4) 0.0597(13) Uani 0.742(4) 1 d . U P A 1
H40 H 0.585238 1.088272 0.403889 0.072 Uiso 0.742(4) 1 calc R U P A 1
C41 C 0.5996(6) 1.0266(5) 0.2635(4) 0.0740(16) Uani 0.742(4) 1 d . U P A 1
H41 H 0.509779 0.991608 0.225416 0.089 Uiso 0.742(4) 1 calc R U P A 1
C42 C 0.7091(6) 1.0337(4) 0.2344(4) 0.0520(12) Uani 0.742(4) 1 d . U P A 1
C43 C 0.7263(11) 0.9928(13) 0.1363(10) 0.085(4) Uani 0.742(4) 1 d . U P A 1
H43A H 0.808812 1.047722 0.133707 0.128 Uiso 0.742(4) 1 calc R U P A 1
H43B H 0.649087 0.988624 0.092327 0.128 Uiso 0.742(4) 1 calc R U P A 1
H43C H 0.732025 0.915522 0.119090 0.128 Uiso 0.742(4) 1 calc R U P A 1
O9A O 0.7202(13) 1.0633(9) 0.2964(8) 0.053(2) Uani 0.258(4) 1 d . U P A 2
C38A C 0.7047(19) 1.1370(14) 0.4510(12) 0.071(4) Uani 0.258(4) 1 d . U P A 2
H38D H 0.637252 1.161660 0.423819 0.107 Uiso 0.258(4) 1 calc R U P A 2
H38E H 0.757016 1.196880 0.513185 0.107 Uiso 0.258(4) 1 calc R U P A 2
H38F H 0.659702 1.063522 0.456906 0.107 Uiso 0.258(4) 1 calc R U P A 2
C39A C 0.799(4) 1.120(5) 0.387(4) 0.047(3) Uani 0.258(4) 1 d . U P A 2
C40A C 0.9169(15) 1.1520(11) 0.3883(9) 0.047(2) Uani 0.258(4) 1 d . U P A 2
H40A H 0.988560 1.198142 0.443498 0.057 Uiso 0.258(4) 1 calc R U P A 2
C41A C 0.9339(15) 1.1120(11) 0.2968(9) 0.047(3) Uani 0.258(4) 1 d . U P A 2
H41A H 1.016583 1.122579 0.279984 0.057 Uiso 0.258(4) 1 calc R U P A 2
C42A C 0.8077(16) 1.0549(12) 0.2373(11) 0.047(3) Uani 0.258(4) 1 d . U P A 2
C43A C 0.773(3) 0.999(3) 0.146(2) 0.051(5) Uani 0.258(4) 1 d . U P A 2
H43D H 0.700978 0.923210 0.128529 0.076 Uiso 0.258(4) 1 calc R U P A 2
H43E H 0.850991 0.986158 0.125397 0.076 Uiso 0.258(4) 1 calc R U P A 2
H43F H 0.741628 1.044448 0.115865 0.076 Uiso 0.258(4) 1 calc R U P A 2

loop_
_atom_site_aniso_label
_atom_site_aniso_U_11
_atom_site_aniso_U_22
_atom_site_aniso_U_33
_atom_site_aniso_U_23
_atom_site_aniso_U_13
_atom_site_aniso_U_12
O1 0.0341(11) 0.0397(11) 0.0328(10) 0.0214(9) 0.0149(9) 0.0154(9)
O2 0.0332(11) 0.0454(12) 0.0337(11) 0.0193(9) 0.0192(9) 0.0199(9)
O3 0.0343(11) 0.0430(12) 0.0366(11) 0.0255(9) 0.0181(9) 0.0213(9)
O4 0.0347(11) 0.0354(11) 0.0333(10) 0.0219(9) 0.0165(9) 0.0127(9)
O5 0.0273(10) 0.0341(11) 0.0366(11) 0.0213(9) 0.0133(8) 0.0052(8)
O6 0.0333(11) 0.0410(12) 0.0277(10) 0.0142(9) 0.0089(8) 0.0063(9)
O7 0.0318(11) 0.0254(10) 0.0486(12) 0.0141(9) 0.0195(9) 0.0079(8)
O8 0.0300(11) 0.0313(11) 0.0482(12) 0.0139(9) 0.0088(9) 0.0165(9)
C1 0.0238(14) 0.0262(14) 0.0250(13) 0.0135(11) 0.0072(11) 0.0067(11)
C2 0.0238(14) 0.0238(14) 0.0282(14) 0.0085(11) 0.0090(11) 0.0075(11)
C3 0.0252(14) 0.0279(14) 0.0281(14) 0.0109(11) 0.0139(11) 0.0086(11)
C4 0.0290(15) 0.0375(16) 0.0281(14) 0.0191(12) 0.0154(12) 0.0127(12)
C5 0.0225(13) 0.0303(14) 0.0313(14) 0.0149(12) 0.0099(11) 0.0115(11)
C6 0.0220(13) 0.0258(14) 0.0251(13) 0.0106(11) 0.0077(11) 0.0065(11)
C7 0.0213(13) 0.0312(15) 0.0280(14) 0.0158(11) 0.0120(11) 0.0089(11)
C8 0.0211(13) 0.0322(15) 0.0305(14) 0.0165(12) 0.0144(11) 0.0133(11)
C9 0.0230(13) 0.0287(14) 0.0349(15) 0.0165(12) 0.0155(11) 0.0099(11)
C10 0.0305(15) 0.0378(16) 0.0268(14) 0.0195(12) 0.0175(12) 0.0141(13)
C11 0.0231(14) 0.0338(15) 0.0265(14) 0.0107(11) 0.0119(11) 0.0102(12)
C12 0.0250(14) 0.0274(14) 0.0277(14) 0.0120(11) 0.0161(11) 0.0092(11)
C13 0.0259(14) 0.0327(15) 0.0285(14) 0.0167(12) 0.0173(11) 0.0153(12)
C14 0.0271(14) 0.0282(15) 0.0326(15) 0.0124(12) 0.0152(12) 0.0090(12)
C15 0.0251(14) 0.0307(15) 0.0255(14) 0.0143(11) 0.0116(11) 0.0085(12)
C16 0.0258(14) 0.0285(15) 0.0299(14) 0.0148(11) 0.0132(11) 0.0091(12)
C17 0.0250(14) 0.0320(15) 0.0273(14) 0.0140(11) 0.0105(11) 0.0082(12)
C18 0.0237(15) 0.0388(17) 0.0435(17) 0.0164(13) 0.0142(13) 0.0094(13)
C19 0.0283(15) 0.0298(15) 0.0443(17) 0.0145(13) 0.0140(13) 0.0050(12)
C20 0.0324(15) 0.0275(15) 0.0294(14) 0.0119(11) 0.0125(12) 0.0087(12)
C21 0.0247(14) 0.0308(15) 0.0342(15) 0.0160(12) 0.0146(12) 0.0102(12)
C22 0.0245(14) 0.0322(15) 0.0299(14) 0.0146(12) 0.0139(11) 0.0121(12)
C23 0.0247(14) 0.0313(15) 0.0290(14) 0.0157(11) 0.0159(11) 0.0138(12)
C24 0.0298(15) 0.0324(15) 0.0307(14) 0.0158(12) 0.0147(12) 0.0163(12)
C25 0.0250(14) 0.0371(16) 0.0375(15) 0.0171(13) 0.0139(12) 0.0164(13)
C26 0.0217(14) 0.0336(16) 0.0356(15) 0.0133(12) 0.0100(12) 0.0090(12)
C27 0.055(2) 0.0377(18) 0.062(2) 0.0310(16) 0.0331(17) 0.0234(16)
C28 0.0444(19) 0.056(2) 0.0363(16) 0.0236(15) 0.0263(14) 0.0219(16)
C29 0.0461(19) 0.060(2) 0.0514(19) 0.0417(17) 0.0255(16) 0.0305(17)
C30 0.055(2) 0.0397(18) 0.0447(18) 0.0223(14) 0.0110(15) 0.0219(16)
C31 0.047(2) 0.0458(19) 0.053(2) 0.0363(16) 0.0137(16) 0.0037(15)
C32 0.047(2) 0.052(2) 0.0283(16) 0.0167(14) 0.0088(14) 0.0106(16)
C33 0.0358(17) 0.0269(16) 0.0530(18) 0.0172(13) 0.0185(14) 0.0061(13)
C34 0.054(2) 0.0285(17) 0.088(3) 0.0205(17) 0.032(2) 0.0107(16)
C35 0.0332(17) 0.0333(16) 0.058(2) 0.0210(14) 0.0102(14) 0.0164(14)
C36 0.048(2) 0.039(2) 0.104(3) 0.023(2) 0.002(2) 0.0191(18)
C37 0.0289(15) 0.0298(15) 0.0279(14) 0.0116(11) 0.0123(11) 0.0138(12)
O9 0.051(2) 0.0382(16) 0.0432(18) 0.0210(13) 0.0194(15) 0.0146(15)
C38 0.094(4) 0.055(3) 0.053(3) 0.021(2) 0.003(3) 0.014(3)
C39 0.056(4) 0.033(2) 0.041(2) 0.0165(18) 0.016(4) 0.019(3)
C40 0.053(3) 0.056(3) 0.076(3) 0.027(2) 0.028(2) 0.020(2)
C41 0.059(3) 0.060(3) 0.081(3) 0.023(3) -0.009(3) 0.008(3)
C42 0.065(3) 0.038(2) 0.046(3) 0.018(2) 0.002(3) 0.012(2)
C43 0.126(9) 0.057(4) 0.054(4) 0.018(3) 0.004(6) 0.020(7)
O9A 0.058(4) 0.045(3) 0.054(3) 0.022(3) 0.013(4) 0.016(3)
C38A 0.085(8) 0.060(7) 0.069(7) 0.022(6) 0.027(7) 0.028(6)
C39A 0.059(5) 0.040(4) 0.048(4) 0.021(4) 0.019(5) 0.016(5)
C40A 0.058(5) 0.036(4) 0.050(4) 0.022(4) 0.014(4) 0.015(4)
C41A 0.056(5) 0.043(5) 0.052(5) 0.026(4) 0.023(4) 0.018(4)
C42A 0.058(4) 0.040(4) 0.046(4) 0.020(4) 0.020(4) 0.016(4)
C43A 0.057(9) 0.053(8) 0.038(8) 0.022(6) 0.016(8) 0.009(8)

loop_
_atom_type_symbol
_atom_type_description
_atom_type_scat_dispersion_real
_atom_type_scat_dispersion_imag
_atom_type_scat_source
C C 0.0148 0.0070 'International Tables Vol C Tables 4.2.6.8 and 6.1.1.4'
H H 0.0000 0.0000 'International Tables Vol C Tables 4.2.6.8 and 6.1.1.4'
O O 0.0412 0.0250 'International Tables Vol C Tables 4.2.6.8 and 6.1.1.4'

loop_
_geom_angle_atom_site_label_1
_geom_angle_atom_site_label_2
_geom_angle_atom_site_label_3
_geom_angle
_geom_angle_site_symmetry_1
_geom_angle_site_symmetry_3
_geom_angle_publ_flag
C1 O1 C27 111.8(2) . . ?
C3 O2 C28 117.5(2) . . ?
C5 O3 C29 118.0(2) . . ?
C13 O4 C30 112.2(2) . . ?
C9 O5 C31 117.6(2) . . ?
C11 O6 C32 118.1(2) . . ?
C20 O7 C33 117.6(2) . . ?
C24 O8 C35 117.8(2) . . ?
C2 C1 O1 117.9(2) . . ?
C6 C1 O1 117.4(2) . . ?
C6 C1 C2 124.7(2) . . ?
C1 C2 C3 116.3(2) . . ?
C1 C2 C37 122.1(2) . . ?
C3 C2 C37 121.4(2) . . ?
O2 C3 C2 115.5(2) . . ?
O2 C3 C4 122.7(2) . . ?
C4 C3 C2 121.7(2) . . ?
C3 C4 H4 120.4 . . ?
C3 C4 C5 119.3(2) . . ?
C5 C4 H4 120.4 . . ?
O3 C5 C4 121.9(2) . . ?
O3 C5 C6 116.5(2) . . ?
C6 C5 C4 121.6(2) . . ?
C1 C6 C5 116.4(2) . . ?
C1 C6 C7 120.1(2) . . ?
C5 C6 C7 123.6(2) . . ?
C6 C7 H7A 109.0 . . ?
C6 C7 H7B 109.0 . . ?
H7A C7 H7B 107.8 . . ?
C8 C7 C6 112.8(2) . . ?
C8 C7 H7A 109.0 . . ?
C8 C7 H7B 109.0 . . ?
C9 C8 C7 124.0(2) . . ?
C9 C8 C13 116.0(2) . . ?
C13 C8 C7 119.9(2) . . ?
O5 C9 C8 116.0(2) . . ?
O5 C9 C10 121.9(2) . . ?
C10 C9 C8 122.1(2) . . ?
C9 C10 H10 120.4 . . ?
C9 C10 C11 119.2(2) . . ?
C11 C10 H10 120.4 . . ?
O6 C11 C10 122.9(2) . . ?
O6 C11 C12 115.5(2) . . ?
C12 C11 C10 121.6(2) . . ?
C11 C12 C13 116.8(2) . . ?
C11 C12 C14 121.5(2) . . ?
C13 C12 C14 121.4(2) . . ?
O4 C13 C8 117.4(2) . . ?
O4 C13 C12 118.4(2) . . ?
C12 C13 C8 124.1(2) . . ?
C12 C14 H14A 109.2 . . ?
C12 C14 H14B 109.2 . . ?
C12 C14 C15 111.9(2) . . ?
H14A C14 H14B 107.9 . . ?
C15 C14 H14A 109.2 . . ?
C15 C14 H14B 109.2 . . ?
C16 C15 C14 122.4(2) . . ?
C16 C15 C20 117.8(2) . . ?
C20 C15 C14 119.8(2) . . ?
C15 C16 H16 118.3 . . ?
C15 C16 C17 123.4(2) . . ?
C17 C16 H16 118.3 . . ?
C16 C17 C21 118.3(2) . . ?
C18 C17 C16 117.2(2) . . ?
C18 C17 C21 124.4(2) . . ?
C17 C18 H18 119.4 . . ?
C17 C18 C19 121.2(3) . . ?
C19 C18 H18 119.4 . . ?
C18 C19 H19 119.7 . . ?
C18 C19 C20 120.7(3) . . ?
C20 C19 H19 119.7 . . ?
O7 C20 C15 115.4(2) . . ?
O7 C20 C19 124.9(2) . . ?
C19 C20 C15 119.7(2) . . ?
C22 C21 C17 119.0(2) . . ?
C26 C21 C17 123.8(2) . . ?
C26 C21 C22 117.1(2) . . ?
C21 C22 H22 118.1 . . ?
C23 C22 C21 123.7(3) . . ?
C23 C22 H22 118.1 . . ?
C22 C23 C24 117.6(2) . . ?
C22 C23 C37 122.6(2) . . ?
C24 C23 C37 119.8(2) . . ?
O8 C24 C23 114.9(2) . . ?
O8 C24 C25 124.9(2) . . ?
C25 C24 C23 120.2(2) . . ?
C24 C25 H25 119.8 . . ?
C24 C25 C26 120.5(3) . . ?
C26 C25 H25 119.8 . . ?
C21 C26 C25 120.9(3) . . ?
C21 C26 H26 119.5 . . ?
C25 C26 H26 119.5 . . ?
O1 C27 H27A 109.5 . . ?
O1 C27 H27B 109.5 . . ?
O1 C27 H27C 109.5 . . ?
H27A C27 H27B 109.5 . . ?
H27A C27 H27C 109.5 . . ?
H27B C27 H27C 109.5 . . ?
O2 C28 H28A 109.5 . . ?
O2 C28 H28B 109.5 . . ?
O2 C28 H28C 109.5 . . ?
H28A C28 H28B 109.5 . . ?
H28A C28 H28C 109.5 . . ?
H28B C28 H28C 109.5 . . ?
O3 C29 H29A 109.5 . . ?
O3 C29 H29B 109.5 . . ?
O3 C29 H29C 109.5 . . ?
H29A C29 H29B 109.5 . . ?
H29A C29 H29C 109.5 . . ?
H29B C29 H29C 109.5 . . ?
O4 C30 H30A 109.5 . . ?
O4 C30 H30B 109.5 . . ?
O4 C30 H30C 109.5 . . ?
H30A C30 H30B 109.5 . . ?
H30A C30 H30C 109.5 . . ?
H30B C30 H30C 109.5 . . ?
O5 C31 H31A 109.5 . . ?
O5 C31 H31B 109.5 . . ?
O5 C31 H31C 109.5 . . ?
H31A C31 H31B 109.5 . . ?
H31A C31 H31C 109.5 . . ?
H31B C31 H31C 109.5 . . ?
O6 C32 H32A 109.5 . . ?
O6 C32 H32B 109.5 . . ?
O6 C32 H32C 109.5 . . ?
H32A C32 H32B 109.5 . . ?
H32A C32 H32C 109.5 . . ?
H32B C32 H32C 109.5 . . ?
O7 C33 H33A 110.2 . . ?
O7 C33 H33B 110.2 . . ?
O7 C33 C34 107.4(2) . . ?
H33A C33 H33B 108.5 . . ?
C34 C33 H33A 110.2 . . ?
C34 C33 H33B 110.2 . . ?
C33 C34 H34A 109.5 . . ?
C33 C34 H34B 109.5 . . ?
C33 C34 H34C 109.5 . . ?
H34A C34 H34B 109.5 . . ?
H34A C34 H34C 109.5 . . ?
H34B C34 H34C 109.5 . . ?
O8 C35 H35A 110.1 . . ?
O8 C35 H35B 110.1 . . ?
O8 C35 C36 107.9(3) . . ?
H35A C35 H35B 108.4 . . ?
C36 C35 H35A 110.1 . . ?
C36 C35 H35B 110.1 . . ?
C35 C36 H36A 109.5 . . ?
C35 C36 H36B 109.5 . . ?
C35 C36 H36C 109.5 . . ?
H36A C36 H36B 109.5 . . ?
H36A C36 H36C 109.5 . . ?
H36B C36 H36C 109.5 . . ?
C2 C37 C23 112.2(2) . . ?
C2 C37 H37A 109.2 . . ?
C2 C37 H37B 109.2 . . ?
C23 C37 H37A 109.2 . . ?
C23 C37 H37B 109.2 . . ?
H37A C37 H37B 107.9 . . ?
C42 O9 C39 106.0(6) . . ?
H38A C38 H38B 109.5 . . ?
H38A C38 H38C 109.5 . . ?
H38B C38 H38C 109.5 . . ?
C39 C38 H38A 109.5 . . ?
C39 C38 H38B 109.5 . . ?
C39 C38 H38C 109.5 . . ?
O9 C39 C38 116.2(7) . . ?
C40 C39 O9 109.8(11) . . ?
C40 C39 C38 134.0(13) . . ?
C39 C40 H40 126.5 . . ?
C39 C40 C41 107.1(9) . . ?
C41 C40 H40 126.5 . . ?
C40 C41 H41 126.7 . . ?
C42 C41 C40 106.6(5) . . ?
C42 C41 H41 126.7 . . ?
O9 C42 C43 119.1(6) . . ?
C41 C42 O9 110.5(5) . . ?
C41 C42 C43 130.3(6) . . ?
C42 C43 H43A 109.5 . . ?
C42 C43 H43B 109.5 . . ?
C42 C43 H43C 109.5 . . ?
H43A C43 H43B 109.5 . . ?
H43A C43 H43C 109.5 . . ?
H43B C43 H43C 109.5 . . ?
C39A O9A C42A 107(2) . . ?
H38D C38A H38E 109.5 . . ?
H38D C38A H38F 109.5 . . ?
H38E C38A H38F 109.5 . . ?
C39A C38A H38D 109.5 . . ?
C39A C38A H38E 109.5 . . ?
C39A C38A H38F 109.5 . . ?
O9A C39A C38A 107(2) . . ?
C40A C39A O9A 110(4) . . ?
C40A C39A C38A 141(4) . . ?
C39A C40A H40A 124.4 . . ?
C39A C40A C41A 111(3) . . ?
C41A C40A H40A 124.4 . . ?
C40A C41A H41A 126.8 . . ?
C42A C41A C40A 106.3(13) . . ?
C42A C41A H41A 126.8 . . ?
C41A C42A O9A 104.8(13) . . ?
C43A C42A O9A 126.7(18) . . ?
C43A C42A C41A 128.4(18) . . ?
C42A C43A H43D 109.5 . . ?
C42A C43A H43E 109.5 . . ?
C42A C43A H43F 109.5 . . ?
H43D C43A H43E 109.5 . . ?
H43D C43A H43F 109.5 . . ?
H43E C43A H43F 109.5 . . ?

loop_
_geom_bond_atom_site_label_1
_geom_bond_atom_site_label_2
_geom_bond_distance
_geom_bond_site_symmetry_2
_geom_bond_publ_flag
O1 C1 1.397(3) . ?
O1 C27 1.413(4) . ?
O2 C3 1.370(3) . ?
O2 C28 1.429(3) . ?
O3 C5 1.371(3) . ?
O3 C29 1.422(3) . ?
O4 C13 1.386(3) . ?
O4 C30 1.417(4) . ?
O5 C9 1.382(3) . ?
O5 C31 1.418(3) . ?
O6 C11 1.372(3) . ?
O6 C32 1.420(3) . ?
O7 C20 1.368(3) . ?
O7 C33 1.432(3) . ?
O8 C24 1.371(3) . ?
O8 C35 1.428(3) . ?
C1 C2 1.393(4) . ?
C1 C6 1.391(4) . ?
C2 C3 1.396(4) . ?
C2 C37 1.507(4) . ?
C3 C4 1.391(4) . ?
C4 H4 0.9500 . ?
C4 C5 1.395(4) . ?
C5 C6 1.393(4) . ?
C6 C7 1.524(3) . ?
C7 H7A 0.9900 . ?
C7 H7B 0.9900 . ?
C7 C8 1.522(3) . ?
C8 C9 1.393(4) . ?
C8 C13 1.401(4) . ?
C9 C10 1.384(4) . ?
C10 H10 0.9500 . ?
C10 C11 1.393(4) . ?
C11 C12 1.389(4) . ?
C12 C13 1.393(4) . ?
C12 C14 1.515(3) . ?
C14 H14A 0.9900 . ?
C14 H14B 0.9900 . ?
C14 C15 1.521(4) . ?
C15 C16 1.380(4) . ?
C15 C20 1.414(4) . ?
C16 H16 0.9500 . ?
C16 C17 1.406(4) . ?
C17 C18 1.384(4) . ?
C17 C21 1.481(4) . ?
C18 H18 0.9500 . ?
C18 C19 1.387(4) . ?
C19 H19 0.9500 . ?
C19 C20 1.391(4) . ?
C21 C22 1.404(4) . ?
C21 C26 1.389(4) . ?
C22 H22 0.9500 . ?
C22 C23 1.374(4) . ?
C23 C24 1.411(4) . ?
C23 C37 1.524(4) . ?
C24 C25 1.387(4) . ?
C25 H25 0.9500 . ?
C25 C26 1.390(4) . ?
C26 H26 0.9500 . ?
C27 H27A 0.9800 . ?
C27 H27B 0.9800 . ?
C27 H27C 0.9800 . ?
C28 H28A 0.9800 . ?
C28 H28B 0.9800 . ?
C28 H28C 0.9800 . ?
C29 H29A 0.9800 . ?
C29 H29B 0.9800 . ?
C29 H29C 0.9800 . ?
C30 H30A 0.9800 . ?
C30 H30B 0.9800 . ?
C30 H30C 0.9800 . ?
C31 H31A 0.9800 . ?
C31 H31B 0.9800 . ?
C31 H31C 0.9800 . ?
C32 H32A 0.9800 . ?
C32 H32B 0.9800 . ?
C32 H32C 0.9800 . ?
C33 H33A 0.9900 . ?
C33 H33B 0.9900 . ?
C33 C34 1.503(4) . ?
C34 H34A 0.9800 . ?
C34 H34B 0.9800 . ?
C34 H34C 0.9800 . ?
C35 H35A 0.9900 . ?
C35 H35B 0.9900 . ?
C35 C36 1.488(4) . ?
C36 H36A 0.9800 . ?
C36 H36B 0.9800 . ?
C36 H36C 0.9800 . ?
C37 H37A 0.9900 . ?
C37 H37B 0.9900 . ?
O9 C39 1.374(17) . ?
O9 C42 1.348(7) . ?
C38 H38A 0.9800 . ?
C38 H38B 0.9800 . ?
C38 H38C 0.9800 . ?
C38 C39 1.476(16) . ?
C39 C40 1.307(11) . ?
C40 H40 0.9500 . ?
C40 C41 1.415(8) . ?
C41 H41 0.9500 . ?
C41 C42 1.314(9) . ?
C42 C43 1.508(15) . ?
C43 H43A 0.9800 . ?
C43 H43B 0.9800 . ?
C43 H43C 0.9800 . ?
O9A C39A 1.37(5) . ?
O9A C42A 1.41(2) . ?
C38A H38D 0.9800 . ?
C38A H38E 0.9800 . ?
C38A H38F 0.9800 . ?
C38A C39A 1.53(5) . ?
C39A C40A 1.21(4) . ?
C40A H40A 0.9500 . ?
C40A C41A 1.411(18) . ?
C41A H41A 0.9500 . ?
C41A C42A 1.37(2) . ?
C42A C43A 1.31(4) . ?
C43A H43D 0.9800 . ?
C43A H43E 0.9800 . ?
C43A H43F 0.9800 . ?

loop_
_geom_torsion_atom_site_label_1
_geom_torsion_atom_site_label_2
_geom_torsion_atom_site_label_3
_geom_torsion_atom_site_label_4
_geom_torsion
_geom_torsion_site_symmetry_1
_geom_torsion_site_symmetry_2
_geom_torsion_site_symmetry_3
_geom_torsion_site_symmetry_4
_geom_torsion_publ_flag
O1 C1 C2 C3 -179.1(2) . . . . ?
O1 C1 C2 C37 6.9(4) . . . . ?
O1 C1 C6 C5 179.6(2) . . . . ?
O1 C1 C6 C7 -0.9(3) . . . . ?
O2 C3 C4 C5 177.9(2) . . . . ?
O3 C5 C6 C1 -178.0(2) . . . . ?
O3 C5 C6 C7 2.5(4) . . . . ?
O5 C9 C10 C11 -178.1(2) . . . . ?
O6 C11 C12 C13 -179.8(2) . . . . ?
O6 C11 C12 C14 -6.7(4) . . . . ?
O8 C24 C25 C26 178.0(2) . . . . ?
C1 C2 C3 O2 179.9(2) . . . . ?
C1 C2 C3 C4 -2.3(4) . . . . ?
C1 C2 C37 C23 85.3(3) . . . . ?
C1 C6 C7 C8 -65.6(3) . . . . ?
C2 C1 C6 C5 -3.7(4) . . . . ?
C2 C1 C6 C7 175.8(2) . . . . ?
C2 C3 C4 C5 0.2(4) . . . . ?
C3 C2 C37 C23 -88.4(3) . . . . ?
C3 C4 C5 O3 179.6(2) . . . . ?
C3 C4 C5 C6 0.3(4) . . . . ?
C4 C5 C6 C1 1.3(4) . . . . ?
C4 C5 C6 C7 -178.2(2) . . . . ?
C5 C6 C7 C8 113.9(3) . . . . ?
C6 C1 C2 C3 4.1(4) . . . . ?
C6 C1 C2 C37 -169.9(2) . . . . ?
C6 C7 C8 C9 112.5(3) . . . . ?
C6 C7 C8 C13 -64.1(3) . . . . ?
C7 C8 C9 O5 4.8(4) . . . . ?
C7 C8 C9 C10 -175.1(2) . . . . ?
C7 C8 C13 O4 -4.3(3) . . . . ?
C7 C8 C13 C12 172.5(2) . . . . ?
C8 C9 C10 C11 1.8(4) . . . . ?
C9 C8 C13 O4 178.8(2) . . . . ?
C9 C8 C13 C12 -4.4(4) . . . . ?
C9 C10 C11 O6 177.3(2) . . . . ?
C9 C10 C11 C12 -2.8(4) . . . . ?
C10 C11 C12 C13 0.3(4) . . . . ?
C10 C11 C12 C14 173.4(2) . . . . ?
C11 C12 C13 O4 -179.7(2) . . . . ?
C11 C12 C13 C8 3.5(4) . . . . ?
C11 C12 C14 C15 -83.9(3) . . . . ?
C12 C14 C15 C16 -7.4(4) . . . . ?
C12 C14 C15 C20 175.0(2) . . . . ?
C13 C8 C9 O5 -178.4(2) . . . . ?
C13 C8 C9 C10 1.7(4) . . . . ?
C13 C12 C14 C15 88.8(3) . . . . ?
C14 C12 C13 O4 7.2(4) . . . . ?
C14 C12 C13 C8 -169.6(2) . . . . ?
C14 C15 C16 C17 -177.2(2) . . . . ?
C14 C15 C20 O7 0.0(4) . . . . ?
C14 C15 C20 C19 179.2(2) . . . . ?
C15 C16 C17 C18 -1.7(4) . . . . ?
C15 C16 C17 C21 175.7(2) . . . . ?
C16 C15 C20 O7 -177.8(2) . . . . ?
C16 C15 C20 C19 1.4(4) . . . . ?
C16 C17 C18 C19 1.0(4) . . . . ?
C16 C17 C21 C22 -39.5(3) . . . . ?
C16 C17 C21 C26 138.7(3) . . . . ?
C17 C18 C19 C20 0.8(4) . . . . ?
C17 C21 C22 C23 176.3(2) . . . . ?
C17 C21 C26 C25 -175.9(2) . . . . ?
C18 C17 C21 C22 137.6(3) . . . . ?
C18 C17 C21 C26 -44.1(4) . . . . ?
C18 C19 C20 O7 177.0(3) . . . . ?
C18 C19 C20 C15 -2.1(4) . . . . ?
C20 O7 C33 C34 -179.4(3) . . . . ?
C20 C15 C16 C17 0.5(4) . . . . ?
C21 C17 C18 C19 -176.1(3) . . . . ?
C21 C22 C23 C24 0.5(4) . . . . ?
C21 C22 C23 C37 -177.6(2) . . . . ?
C22 C21 C26 C25 2.3(4) . . . . ?
C22 C23 C24 O8 -177.8(2) . . . . ?
C22 C23 C24 C25 0.9(4) . . . . ?
C22 C23 C37 C2 -5.7(3) . . . . ?
C23 C24 C25 C26 -0.5(4) . . . . ?
C24 O8 C35 C36 -179.4(3) . . . . ?
C24 C23 C37 C2 176.2(2) . . . . ?
C24 C25 C26 C21 -1.1(4) . . . . ?
C26 C21 C22 C23 -2.1(4) . . . . ?
C27 O1 C1 C2 89.9(3) . . . . ?
C27 O1 C1 C6 -93.2(3) . . . . ?
C28 O2 C3 C2 -170.1(2) . . . . ?
C28 O2 C3 C4 12.1(4) . . . . ?
C29 O3 C5 C4 11.8(4) . . . . ?
C29 O3 C5 C6 -168.8(2) . . . . ?
C30 O4 C13 C8 -90.0(3) . . . . ?
C30 O4 C13 C12 93.0(3) . . . . ?
C31 O5 C9 C8 -170.8(2) . . . . ?
C31 O5 C9 C10 9.1(4) . . . . ?
C32 O6 C11 C10 6.4(4) . . . . ?
C32 O6 C11 C12 -173.5(2) . . . . ?
C33 O7 C20 C15 178.5(2) . . . . ?
C33 O7 C20 C19 -0.6(4) . . . . ?
C35 O8 C24 C23 176.4(2) . . . . ?
C35 O8 C24 C25 -2.2(4) . . . . ?
C37 C2 C3 O2 -6.1(4) . . . . ?
C37 C2 C3 C4 171.8(2) . . . . ?
C37 C23 C24 O8 0.3(3) . . . . ?
C37 C23 C24 C25 179.0(2) . . . . ?
O9 C39 C40 C41 -1.5(14) . . . . ?
C38 C39 C40 C41 -178.9(15) . . . . ?
C39 O9 C42 C41 0.1(9) . . . . ?
C39 O9 C42 C43 178.2(11) . . . . ?
C39 C40 C41 C42 1.5(10) . . . . ?
C40 C41 C42 O9 -1.0(6) . . . . ?
C40 C41 C42 C43 -178.7(9) . . . . ?
C42 O9 C39 C38 178.9(10) . . . . ?
C42 O9 C39 C40 0.9(13) . . . . ?
O9A C39A C40A C41A -5(5) . . . . ?
C38A C39A C40A C41A -171(6) . . . . ?
C39A O9A C42A C41A -3(3) . . . . ?
C39A O9A C42A C43A 174(4) . . . . ?
C39A C40A C41A C42A 3(3) . . . . ?
C40A C41A C42A O9A -0.1(13) . . . . ?
C40A C41A C42A C43A -177(3) . . . . ?
C42A O9A C39A C38A 176(2) . . . . ?
C42A O9A C39A C40A 5(5) . . . . ?
